data_7045680
loop_
_publ_author_name
'Zhan, Shun-Ze'
'Jiang, Xia'
'Zheng, Ji'
'Huang, Xin-Da'
'Chen, Guang-Hui'
'Li, Dan'

_publ_section_title
;
 A luminescent supramolecular
 Cu<sub>2</sub>I<sub>2</sub>(NH<sub>3</sub>)<sub>2</sub>-sandwiched
 Cu<sub>3</sub>(pyrazolate)<sub>3</sub> adduct as a temperature sensor.
;
_journal_issue 11
_journal_name_full 'Dalton transactions (Cambridge, England : 2003)'
_journal_page_first 3679
_journal_page_last 3683
_journal_paper_doi 10.1039/c8dt00069g
_journal_volume 47
_journal_year 2018
_chemical_formula_moiety 'C42 H60 Cu8 I2 N38 S6'
_chemical_formula_sum 'C42 H60 Cu8 I2 N38 S6'
_chemical_formula_weight 2051.76
_space_group_IT_number 2
_space_group_name_Hall '-P 1'
_space_group_name_H-M_alt 'P -1'
_symmetry_cell_setting triclinic
_symmetry_space_group_name_Hall '-P 1'
_symmetry_space_group_name_H-M 'P -1'
_atom_sites_solution_hydrogens geom
_atom_sites_solution_primary direct
_atom_sites_solution_secondary difmap
_audit_creation_method SHELXL-97
_audit_update_record
;
2017-12-18 deposited with the CCDC.
2018-02-06 downloaded from the CCDC.
;
_cell_angle_alpha 93.946(3)
_cell_angle_beta 95.294(3)
_cell_angle_gamma 91.410(3)
_cell_formula_units_Z 1
_cell_length_a 10.4769(4)
_cell_length_b 11.0875(4)
_cell_length_c 15.7405(6)
_cell_measurement_reflns_used 4386
_cell_measurement_temperature 293(2)
_cell_measurement_theta_max 26.6070
_cell_measurement_theta_min 3.4050
_cell_volume 1815.46(12)
_computing_cell_refinement
;
CrysAlisPro, Agilent Technologies,
Version 1.171.36.28 (release 01-02-2013 CrysAlis171 .NET)
(compiled Feb  1 2013,16:14:44)
;
_computing_data_collection
;
CrysAlisPro, Agilent Technologies,
Version 1.171.36.28 (release 01-02-2013 CrysAlis171 .NET)
(compiled Feb  1 2013,16:14:44)
;
_computing_data_reduction
;
CrysAlisPro, Agilent Technologies,
Version 1.171.36.28 (release 01-02-2013 CrysAlis171 .NET)
(compiled Feb  1 2013,16:14:44)
;
_computing_structure_refinement 'SHELXL-97 (Sheldrick, 1997)'
_computing_structure_solution 'SHELXS-97 (Sheldrick, 1990)'
_diffrn_ambient_temperature 293(2)
_diffrn_detector_area_resol_mean 10.4098
_diffrn_measured_fraction_theta_full 0.992
_diffrn_measured_fraction_theta_max 0.992
_diffrn_measurement_device_type 'Xcalibur, Atlas, Gemini'
_diffrn_measurement_method '\w scans'
_diffrn_radiation_monochromator graphite
_diffrn_radiation_source 'fine-focus sealed tube'
_diffrn_radiation_type MoK\a
_diffrn_radiation_wavelength 0.71073
_diffrn_reflns_av_R_equivalents 0.0298
_diffrn_reflns_av_sigmaI/netI 0.0510
_diffrn_reflns_limit_h_max 12
_diffrn_reflns_limit_h_min -10
_diffrn_reflns_limit_k_max 13
_diffrn_reflns_limit_k_min -12
_diffrn_reflns_limit_l_max 18
_diffrn_reflns_limit_l_min -18
_diffrn_reflns_number 11217
_diffrn_reflns_theta_full 25.00
_diffrn_reflns_theta_max 25.00
_diffrn_reflns_theta_min 2.88
_exptl_absorpt_coefficient_mu 3.380
_exptl_absorpt_correction_T_max 0.6872
_exptl_absorpt_correction_T_min 0.6311
_exptl_absorpt_correction_type multi-scan
_exptl_absorpt_process_details
;
CrysAlisPro, Agilent Technologies,
Version 1.171.36.28 (release 01-02-2013 CrysAlis171 .NET)
(compiled Feb  1 2013,16:14:44)
Empirical absorption correction using spherical harmonics,
 implemented in SCALE3 ABSPACK scaling algorithm.
;
_exptl_crystal_colour colorless
_exptl_crystal_density_diffrn 1.877
_exptl_crystal_density_method 'not measured'
_exptl_crystal_description block
_exptl_crystal_F_000 1012
_exptl_crystal_preparation Luminescent
_exptl_crystal_size_max 0.15
_exptl_crystal_size_mid 0.13
_exptl_crystal_size_min 0.12
_refine_diff_density_max 0.651
_refine_diff_density_min -1.573
_refine_diff_density_rms 0.108
_refine_ls_extinction_method none
_refine_ls_goodness_of_fit_ref 1.033
_refine_ls_hydrogen_treatment mixed
_refine_ls_matrix_type full
_refine_ls_number_parameters 443
_refine_ls_number_reflns 6349
_refine_ls_number_restraints 0
_refine_ls_restrained_S_all 1.033
_refine_ls_R_factor_all 0.0699
_refine_ls_R_factor_gt 0.0492
_refine_ls_shift/su_max 0.051
_refine_ls_shift/su_mean 0.001
_refine_ls_structure_factor_coef Fsqd
_refine_ls_weighting_details 'calc w=1/[\s^2^(Fo^2^)+(0.0642P)^2^+3.5020P] where P=(Fo^2^+2Fc^2^)/3'
_refine_ls_weighting_scheme calc
_refine_ls_wR_factor_gt 0.1252
_refine_ls_wR_factor_ref 0.1419
_reflns_number_gt 4806
_reflns_number_total 6349
_reflns_threshold_expression >2sigma(I)
_cod_data_source_file c8dt00069g2.cif
_cod_data_source_block complex-293K
_cod_depositor_comments
;
The following automatic conversions were performed:

'_symmetry_cell_setting' value 'Triclinic' changed to 'triclinic'
according to
/home/data/users/saulius/crontab/automatic-downloads/rss-feeds/RSC/lib/dictionaries/cif_core.dic
dictionary named 'cif_core.dic' version 2.4.2 from 2011-04-26.

Automatic conversion script
Id: cif_fix_values 4973 2017-02-22 13:04:09Z antanas 

 Adding full bibliography for 7045679--7045681.cif.
;
_cod_original_sg_symbol_H-M P-1
_cod_database_code 7045680

loop_
_symmetry_equiv_pos_as_xyz
'x, y, z'
'-x, -y, -z'

loop_
_atom_site_label
_atom_site_type_symbol
_atom_site_fract_x
_atom_site_fract_y
_atom_site_fract_z
_atom_site_U_iso_or_equiv
_atom_site_adp_type
_atom_site_occupancy
_atom_site_symmetry_multiplicity
_atom_site_calc_flag
_atom_site_refinement_flags
Cu1 Cu 0.09694(8) 0.28041(7) 0.06702(5) 0.0484(2) Uani 1 1 d .
Cu2 Cu 0.02359(8) 0.35546(8) 0.25053(5) 0.0520(3) Uani 1 1 d .
Cu3 Cu -0.18068(8) 0.20064(7) 0.12391(4) 0.0448(2) Uani 1 1 d .
Cu4 Cu 0.07641(13) 0.55487(12) 0.04971(8) 0.0939(4) Uani 1 1 d .
I1 I -0.13369(5) 0.49278(4) 0.10451(3) 0.05760(18) Uani 1 1 d .
N1 N 0.2260(5) 0.3529(4) 0.1458(3) 0.0405(12) Uani 1 1 d .
N2 N 0.1923(5) 0.3842(5) 0.2265(3) 0.0466(13) Uani 1 1 d .
N3 N 0.6609(5) 0.6936(6) 0.2593(4) 0.0611(17) Uani 1 1 d .
N4 N 0.6430(8) 0.7966(6) 0.2194(5) 0.077(2) Uani 1 1 d .
N5 N 0.5452(8) 0.7779(7) 0.1653(5) 0.081(2) Uani 1 1 d .
N6 N 0.4962(6) 0.6633(6) 0.1666(4) 0.0655(17) Uani 1 1 d .
N7 N -0.1312(5) 0.3053(5) 0.2909(3) 0.0432(13) Uani 1 1 d .
N8 N -0.2165(5) 0.2324(4) 0.2374(3) 0.0406(12) Uani 1 1 d .
N9 N -0.3810(5) 0.0844(6) 0.5673(3) 0.0572(16) Uani 1 1 d .
N10 N -0.3464(6) -0.0290(7) 0.5806(5) 0.0703(19) Uani 1 1 d .
N11 N -0.2990(7) -0.0699(7) 0.5119(5) 0.0749(19) Uani 1 1 d .
N12 N -0.3026(6) 0.0162(6) 0.4524(4) 0.0599(16) Uani 1 1 d .
N13 N -0.1382(5) 0.1482(4) 0.0146(3) 0.0395(12) Uani 1 1 d .
N14 N -0.0168(5) 0.1786(4) -0.0056(3) 0.0386(12) Uani 1 1 d .
N15 N -0.0554(5) 0.0444(6) -0.3517(3) 0.0520(14) Uani 1 1 d .
N16 N -0.0532(6) 0.1455(7) -0.3947(4) 0.0670(18) Uani 1 1 d .
N17 N -0.1028(7) 0.2283(6) -0.3489(4) 0.0702(18) Uani 1 1 d .
N18 N -0.1390(6) 0.1837(6) -0.2753(4) 0.0619(17) Uani 1 1 d .
N19 N 0.2056(6) 0.6465(5) 0.1249(4) 0.0545(15) Uani 1 1 d .
H19D H 0.2509 0.6935 0.0943 0.065 Uiso 1 1 calc R
H19E H 0.2575 0.5959 0.1516 0.065 Uiso 1 1 calc R
H19F H 0.1679 0.6923 0.1633 0.065 Uiso 1 1 calc R
S1 S 0.56016(17) 0.46682(18) 0.25845(14) 0.0611(5) Uani 1 1 d .
S2 S -0.38864(19) 0.24760(18) 0.44708(12) 0.0596(5) Uani 1 1 d .
S3 S -0.1330(2) -0.03752(16) -0.20540(10) 0.0582(5) Uani 1 1 d .
C1 C 0.4183(7) 0.3550(7) 0.0645(5) 0.065(2) Uani 1 1 d .
H1A H 0.4686 0.2841 0.0689 0.097 Uiso 1 1 calc R
H1B H 0.4734 0.4236 0.0580 0.097 Uiso 1 1 calc R
H1C H 0.3560 0.3435 0.0158 0.097 Uiso 1 1 calc R
C2 C 0.3513(6) 0.3766(5) 0.1438(4) 0.0430(15) Uani 1 1 d .
C3 C 0.3999(6) 0.4251(6) 0.2249(4) 0.0452(16) Uani 1 1 d .
C4 C 0.2980(6) 0.4270(6) 0.2748(4) 0.0474(16) Uani 1 1 d .
C5 C 0.2936(8) 0.4666(8) 0.3671(5) 0.072(2) Uani 1 1 d .
H5A H 0.2267 0.5234 0.3729 0.108 Uiso 1 1 calc R
H5B H 0.3745 0.5043 0.3892 0.108 Uiso 1 1 calc R
H5C H 0.2769 0.3977 0.3985 0.108 Uiso 1 1 calc R
C6 C 0.5698(6) 0.6127(6) 0.2259(5) 0.0504(17) Uani 1 1 d .
C7 C 0.7634(9) 0.6817(10) 0.3261(7) 0.100(3) Uani 1 1 d .
H7A H 0.8099 0.6103 0.3131 0.150 Uiso 1 1 calc R
H7B H 0.7278 0.6756 0.3798 0.150 Uiso 1 1 calc R
H7C H 0.8204 0.7514 0.3298 0.150 Uiso 1 1 calc R
C8 C -0.1006(8) 0.3874(7) 0.4411(4) 0.068(2) Uani 1 1 d .
H8A H -0.0636 0.3336 0.4811 0.102 Uiso 1 1 calc R
H8B H -0.1575 0.4403 0.4689 0.102 Uiso 1 1 calc R
H8C H -0.0336 0.4345 0.4201 0.102 Uiso 1 1 calc R
C9 C -0.1741(6) 0.3152(6) 0.3676(4) 0.0445(15) Uani 1 1 d .
C10 C -0.2883(6) 0.2497(6) 0.3649(4) 0.0425(15) Uani 1 1 d .
C11 C -0.3126(6) 0.1998(5) 0.2814(4) 0.0408(14) Uani 1 1 d .
C12 C -0.4220(7) 0.1211(6) 0.2413(5) 0.0572(19) Uani 1 1 d .
H12A H -0.4220 0.1179 0.1802 0.086 Uiso 1 1 calc R
H12B H -0.5011 0.1535 0.2575 0.086 Uiso 1 1 calc R
H12C H -0.4135 0.0410 0.2604 0.086 Uiso 1 1 calc R
C13 C -0.3542(6) 0.1107(7) 0.4890(4) 0.0484(17) Uani 1 1 d .
C14 C -0.4384(8) 0.1585(9) 0.6324(5) 0.083(3) Uani 1 1 d .
H14A H -0.4145 0.2420 0.6284 0.125 Uiso 1 1 calc R
H14B H -0.4085 0.1342 0.6880 0.125 Uiso 1 1 calc R
H14C H -0.5300 0.1484 0.6239 0.125 Uiso 1 1 calc R
C15 C -0.3283(7) 0.0257(6) -0.0467(4) 0.0559(19) Uani 1 1 d .
H15A H -0.3561 0.0442 0.0090 0.084 Uiso 1 1 calc R
H15B H -0.3304 -0.0604 -0.0589 0.084 Uiso 1 1 calc R
H15C H -0.3842 0.0621 -0.0888 0.084 Uiso 1 1 calc R
C16 C -0.1957(6) 0.0740(5) -0.0489(4) 0.0399(14) Uani 1 1 d .
C17 C -0.1103(6) 0.0558(5) -0.1103(4) 0.0392(14) Uani 1 1 d .
C18 C 0.0014(6) 0.1211(5) -0.0802(4) 0.0393(14) Uani 1 1 d .
C19 C 0.1229(7) 0.1359(6) -0.1216(4) 0.0521(17) Uani 1 1 d .
H19A H 0.1107 0.1921 -0.1652 0.078 Uiso 1 1 calc R
H19B H 0.1458 0.0592 -0.1469 0.078 Uiso 1 1 calc R
H19C H 0.1902 0.1661 -0.0794 0.078 Uiso 1 1 calc R
C20 C -0.1110(6) 0.0699(6) -0.2798(4) 0.0477(16) Uani 1 1 d .
C21 C -0.0044(9) -0.0685(8) -0.3841(5) 0.079(3) Uani 1 1 d .
H21A H -0.0095 -0.0715 -0.4454 0.119 Uiso 1 1 calc R
H21B H -0.0535 -0.1352 -0.3667 0.119 Uiso 1 1 calc R
H21C H 0.0835 -0.0735 -0.3617 0.119 Uiso 1 1 calc R

loop_
_atom_site_aniso_label
_atom_site_aniso_U_11
_atom_site_aniso_U_22
_atom_site_aniso_U_33
_atom_site_aniso_U_23
_atom_site_aniso_U_13
_atom_site_aniso_U_12
Cu1 0.0534(5) 0.0528(5) 0.0375(4) 0.0001(4) 0.0032(4) -0.0135(4)
Cu2 0.0529(5) 0.0587(5) 0.0449(5) -0.0036(4) 0.0168(4) -0.0167(4)
Cu3 0.0549(5) 0.0520(5) 0.0281(4) -0.0016(3) 0.0115(3) -0.0039(4)
Cu4 0.0917(9) 0.1011(9) 0.0848(8) -0.0070(7) 0.0030(7) -0.0182(7)
I1 0.0695(3) 0.0555(3) 0.0519(3) 0.0105(2) 0.0219(2) 0.0045(2)
N1 0.045(3) 0.041(3) 0.035(3) 0.001(2) 0.006(2) -0.007(2)
N2 0.052(3) 0.047(3) 0.040(3) -0.003(2) 0.006(3) -0.008(3)
N3 0.043(3) 0.070(4) 0.069(4) -0.012(3) 0.013(3) -0.010(3)
N4 0.074(5) 0.056(4) 0.106(6) -0.001(4) 0.044(5) -0.014(4)
N5 0.079(5) 0.067(5) 0.101(6) 0.024(4) 0.021(5) -0.003(4)
N6 0.058(4) 0.058(4) 0.081(5) 0.018(3) -0.001(3) -0.004(3)
N7 0.055(3) 0.043(3) 0.032(3) 0.000(2) 0.012(2) -0.008(3)
N8 0.046(3) 0.042(3) 0.034(3) 0.002(2) 0.010(2) -0.006(2)
N9 0.048(3) 0.084(5) 0.040(3) 0.008(3) 0.009(3) -0.017(3)
N10 0.064(4) 0.080(5) 0.067(4) 0.020(4) 0.002(4) -0.014(4)
N11 0.066(4) 0.078(5) 0.080(5) 0.016(4) 0.005(4) -0.007(4)
N12 0.054(4) 0.067(4) 0.060(4) 0.008(3) 0.014(3) -0.002(3)
N13 0.045(3) 0.041(3) 0.033(3) -0.001(2) 0.010(2) -0.003(2)
N14 0.047(3) 0.041(3) 0.029(3) 0.004(2) 0.008(2) -0.001(2)
N15 0.051(3) 0.071(4) 0.036(3) 0.008(3) 0.007(3) 0.006(3)
N16 0.067(4) 0.090(5) 0.047(4) 0.022(4) 0.007(3) 0.003(4)
N17 0.086(5) 0.072(4) 0.052(4) 0.014(3) -0.001(4) -0.003(4)
N18 0.082(5) 0.061(4) 0.042(3) -0.002(3) 0.007(3) -0.007(3)
N19 0.062(4) 0.044(3) 0.059(4) 0.003(3) 0.008(3) 0.012(3)
S1 0.0425(10) 0.0573(11) 0.0817(13) 0.0123(10) -0.0091(9) -0.0002(8)
S2 0.0689(12) 0.0652(12) 0.0501(10) 0.0057(9) 0.0328(9) 0.0047(9)
S3 0.0944(14) 0.0449(10) 0.0349(8) -0.0085(7) 0.0166(9) -0.0123(10)
C1 0.058(5) 0.076(5) 0.062(5) 0.002(4) 0.023(4) -0.003(4)
C2 0.045(4) 0.034(3) 0.051(4) 0.009(3) 0.011(3) 0.000(3)
C3 0.045(4) 0.040(3) 0.050(4) 0.002(3) 0.000(3) -0.007(3)
C4 0.051(4) 0.047(4) 0.043(4) 0.001(3) 0.001(3) -0.004(3)
C5 0.069(5) 0.098(6) 0.046(4) -0.009(4) 0.003(4) -0.016(5)
C6 0.037(4) 0.051(4) 0.064(4) -0.005(3) 0.012(3) -0.003(3)
C7 0.068(6) 0.115(8) 0.112(8) -0.007(7) -0.004(6) -0.022(6)
C8 0.080(5) 0.081(5) 0.039(4) -0.010(4) 0.010(4) -0.023(4)
C9 0.053(4) 0.045(4) 0.037(3) 0.003(3) 0.010(3) -0.005(3)
C10 0.050(4) 0.044(4) 0.036(3) 0.008(3) 0.015(3) 0.003(3)
C11 0.052(4) 0.037(3) 0.035(3) 0.007(3) 0.015(3) 0.001(3)
C12 0.059(4) 0.056(4) 0.056(4) -0.002(3) 0.010(4) -0.013(4)
C13 0.039(4) 0.067(5) 0.041(4) 0.007(3) 0.011(3) -0.006(3)
C14 0.076(6) 0.134(8) 0.041(4) -0.003(5) 0.024(4) -0.018(6)
C15 0.059(4) 0.062(4) 0.045(4) -0.003(3) 0.001(3) -0.018(4)
C16 0.053(4) 0.036(3) 0.031(3) 0.007(3) 0.003(3) -0.001(3)
C17 0.054(4) 0.035(3) 0.029(3) 0.002(2) 0.006(3) -0.002(3)
C18 0.054(4) 0.035(3) 0.031(3) 0.008(3) 0.006(3) -0.002(3)
C19 0.055(4) 0.057(4) 0.046(4) 0.004(3) 0.016(3) 0.005(3)
C20 0.053(4) 0.056(4) 0.033(3) -0.005(3) 0.004(3) -0.003(3)
C21 0.084(6) 0.095(6) 0.064(5) 0.010(5) 0.025(5) 0.038(5)

loop_
_atom_type_symbol
_atom_type_description
_atom_type_scat_dispersion_real
_atom_type_scat_dispersion_imag
_atom_type_scat_source
C C 0.0033 0.0016 'International Tables Vol C Tables 4.2.6.8 and 6.1.1.4'
H H 0.0000 0.0000 'International Tables Vol C Tables 4.2.6.8 and 6.1.1.4'
N N 0.0061 0.0033 'International Tables Vol C Tables 4.2.6.8 and 6.1.1.4'
S S 0.1246 0.1234 'International Tables Vol C Tables 4.2.6.8 and 6.1.1.4'
Cu Cu 0.3201 1.2651 'International Tables Vol C Tables 4.2.6.8 and 6.1.1.4'
I I -0.4742 1.8119 'International Tables Vol C Tables 4.2.6.8 and 6.1.1.4'

loop_
_geom_angle_atom_site_label_1
_geom_angle_atom_site_label_2
_geom_angle_atom_site_label_3
_geom_angle
_geom_angle_site_symmetry_1
_geom_angle_site_symmetry_3
N14 Cu1 N1 168.3(2) . .
N2 Cu2 N7 168.3(2) . .
N8 Cu3 N13 172.3(2) . .
N19 Cu4 Cu4 176.7(2) . 2_565
N19 Cu4 I1 120.06(18) . .
Cu4 Cu4 I1 63.14(6) 2_565 .
N19 Cu4 I1 115.49(18) . 2_565
Cu4 Cu4 I1 61.31(5) 2_565 2_565
I1 Cu4 I1 124.45(5) . 2_565
Cu4 I1 Cu4 55.55(5) . 2_565
C2 N1 N2 109.0(5) . .
C2 N1 Cu1 134.2(4) . .
N2 N1 Cu1 116.6(4) . .
C4 N2 N1 108.0(5) . .
C4 N2 Cu2 132.8(4) . .
N1 N2 Cu2 119.0(4) . .
C6 N3 N4 107.8(7) . .
C6 N3 C7 129.6(8) . .
N4 N3 C7 122.6(7) . .
N5 N4 N3 106.9(6) . .
N4 N5 N6 111.1(7) . .
C6 N6 N5 105.5(6) . .
C9 N7 N8 108.3(5) . .
C9 N7 Cu2 132.4(4) . .
N8 N7 Cu2 118.9(3) . .
C11 N8 N7 108.4(4) . .
C11 N8 Cu3 133.4(4) . .
N7 N8 Cu3 118.2(4) . .
C13 N9 N10 109.3(6) . .
C13 N9 C14 129.6(8) . .
N10 N9 C14 121.1(7) . .
N11 N10 N9 106.1(6) . .
N10 N11 N12 110.7(7) . .
C13 N12 N11 105.3(6) . .
C16 N13 N14 108.6(5) . .
C16 N13 Cu3 133.9(4) . .
N14 N13 Cu3 117.0(3) . .
C18 N14 N13 108.3(5) . .
C18 N14 Cu1 129.2(4) . .
N13 N14 Cu1 122.4(3) . .
C20 N15 N16 108.1(6) . .
C20 N15 C21 129.7(7) . .
N16 N15 C21 122.2(6) . .
N17 N16 N15 106.7(6) . .
N16 N17 N18 110.4(6) . .
C20 N18 N17 105.9(6) . .
C6 S1 C3 101.6(3) . .
C13 S2 C10 102.1(3) . .
C17 S3 C20 99.8(3) . .
N1 C2 C3 107.9(6) . .
N1 C2 C1 122.6(6) . .
C3 C2 C1 129.4(6) . .
C4 C3 C2 106.3(5) . .
C4 C3 S1 126.8(5) . .
C2 C3 S1 126.8(5) . .
N2 C4 C3 108.7(5) . .
N2 C4 C5 121.1(6) . .
C3 C4 C5 130.1(6) . .
N6 C6 N3 108.6(6) . .
N6 C6 S1 128.8(5) . .
N3 C6 S1 122.6(6) . .
N7 C9 C10 109.0(5) . .
N7 C9 C8 121.2(6) . .
C10 C9 C8 129.8(6) . .
C9 C10 C11 106.0(5) . .
C9 C10 S2 125.7(5) . .
C11 C10 S2 127.8(5) . .
N8 C11 C10 108.3(5) . .
N8 C11 C12 121.7(5) . .
C10 C11 C12 130.0(6) . .
N12 C13 N9 108.6(7) . .
N12 C13 S2 128.3(5) . .
N9 C13 S2 123.1(6) . .
N13 C16 C17 107.9(5) . .
N13 C16 C15 121.9(5) . .
C17 C16 C15 130.2(5) . .
C16 C17 C18 106.7(5) . .
C16 C17 S3 127.5(5) . .
C18 C17 S3 125.8(5) . .
N14 C18 C17 108.4(5) . .
N14 C18 C19 122.2(5) . .
C17 C18 C19 129.3(5) . .
N18 C20 N15 108.8(6) . .
N18 C20 S3 128.4(5) . .
N15 C20 S3 122.7(6) . .

loop_
_geom_bond_atom_site_label_1
_geom_bond_atom_site_label_2
_geom_bond_distance
_geom_bond_site_symmetry_2
Cu1 N14 1.872(5) .
Cu1 N1 1.874(5) .
Cu2 N2 1.866(5) .
Cu2 N7 1.880(5) .
Cu3 N8 1.871(5) .
Cu3 N13 1.874(5) .
Cu4 N19 1.933(5) .
Cu4 Cu4 2.382(2) 2_565
Cu4 I1 2.5339(14) .
Cu4 I1 2.5768(13) 2_565
I1 Cu4 2.5768(13) 2_565
N1 C2 1.336(8) .
N1 N2 1.374(7) .
N2 C4 1.341(8) .
N3 C6 1.339(8) .
N3 N4 1.350(10) .
N3 C7 1.447(12) .
N4 N5 1.274(10) .
N5 N6 1.361(9) .
N6 C6 1.318(9) .
N7 C9 1.326(8) .
N7 N8 1.375(7) .
N8 C11 1.331(7) .
N9 C13 1.338(8) .
N9 N10 1.342(9) .
N9 C14 1.453(10) .
N10 N11 1.290(10) .
N11 N12 1.382(9) .
N12 C13 1.313(9) .
N13 C16 1.338(7) .
N13 N14 1.380(7) .
N14 C18 1.328(7) .
N15 C20 1.336(8) .
N15 N16 1.349(8) .
N15 C21 1.452(10) .
N16 N17 1.278(9) .
N17 N18 1.370(8) .
N18 C20 1.302(9) .
S1 C6 1.734(7) .
S1 C3 1.754(6) .
S2 C13 1.730(8) .
S2 C10 1.742(6) .
S3 C17 1.754(6) .
S3 C20 1.752(7) .
C1 C2 1.495(9) .
C2 C3 1.398(9) .
C3 C4 1.382(9) .
C4 C5 1.494(9) .
C8 C9 1.499(9) .
C9 C10 1.379(9) .
C10 C11 1.389(8) .
C11 C12 1.488(9) .
C15 C16 1.480(9) .
C16 C17 1.386(9) .
C17 C18 1.389(8) .
C18 C19 1.493(9) .
